data_4076133
loop_
_publ_author_name
'Bunn, Natalie R.'
'Aldridge, Simon'
'Kays, Deborah L.'
'Coombs, Natalie D.'
'Day, Joanna K.'
'Ooi, Li-ling'
'Coles, Simon J.'
'Hursthouse, Michael B.'

_publ_section_title
;
 Toward Cationic Gallane- and Indanediyl Complexes:&#x00A0; Synthetic
 Approaches to Three-Coordinate Halogallyl and -indyl Precursors
;
_journal_issue 24
_journal_name_full Organometallics
_journal_page_first 5879
_journal_paper_doi 10.1021/om050630f
_journal_volume 24
_journal_year 2005
_chemical_formula_sum 'C28 H43 Fe Ga I3 N O2'
_chemical_formula_weight 931.90
_chemical_name_systematic
;
 ?
;
_space_group_IT_number 29
_symmetry_cell_setting orthorhombic
_symmetry_space_group_name_Hall 'P 2c -2ac'
_symmetry_space_group_name_H-M 'P c a 21'
_atom_sites_solution_hydrogens geom
_atom_sites_solution_primary direct
_atom_sites_solution_secondary difmap
_audit_creation_method SHELXL-97
_cell_angle_alpha 90.00
_cell_angle_beta 90.00
_cell_angle_gamma 90.00
_cell_formula_units_Z 4
_cell_length_a 14.9751(13)
_cell_length_b 15.5330(15)
_cell_length_c 14.5233(15)
_cell_measurement_reflns_used 4320
_cell_measurement_temperature 120(2)
_cell_measurement_theta_max 27.48
_cell_measurement_theta_min 2.91
_cell_volume 3378.2(6)
_computing_cell_refinement 'DENZO, COLLECT'
_computing_data_reduction 'DENZO, COLLECT'
_computing_molecular_graphics 'PLATON (Spek, 1990)'
_computing_structure_refinement 'SHELXL-97 (Sheldrick, 1997)'
_computing_structure_solution 'SHELXS-97 (Sheldrick, 1997)'
_diffrn_ambient_temperature 120(2)
_diffrn_detector_area_resol_mean 9.091
_diffrn_measured_fraction_theta_full 0.998
_diffrn_measured_fraction_theta_max 0.998
_diffrn_measurement_device_type 'Bruker-Nonius KappaCCD Area Detector'
_diffrn_measurement_method '\f and \w scans'
_diffrn_radiation_monochromator '10cm confocal mirrors'
_diffrn_radiation_source 'Bruker-Nonius FR591 rotating anode'
_diffrn_radiation_type MoK\a
_diffrn_radiation_wavelength 0.71073
_diffrn_reflns_av_R_equivalents 0.0552
_diffrn_reflns_av_sigmaI/netI 0.0498
_diffrn_reflns_limit_h_max 18
_diffrn_reflns_limit_h_min -19
_diffrn_reflns_limit_k_max 20
_diffrn_reflns_limit_k_min -19
_diffrn_reflns_limit_l_max 16
_diffrn_reflns_limit_l_min -18
_diffrn_reflns_number 35657
_diffrn_reflns_theta_full 27.50
_diffrn_reflns_theta_max 27.50
_diffrn_reflns_theta_min 2.95
_diffrn_standards_decay_% negligible
_diffrn_standards_number none
_exptl_absorpt_coefficient_mu 3.992
_exptl_absorpt_correction_T_max 0.9612
_exptl_absorpt_correction_T_min 0.7407
_exptl_absorpt_correction_type multi-scan
_exptl_absorpt_process_details 'SADABS V2.10 (Sheldrick, G.M., 2003)'
_exptl_crystal_colour yellow
_exptl_crystal_density_diffrn 1.832
_exptl_crystal_density_method 'not measured'
_exptl_crystal_description plate
_exptl_crystal_F_000 1800
_exptl_crystal_size_max 0.08
_exptl_crystal_size_mid 0.08
_exptl_crystal_size_min 0.01
_refine_diff_density_max 0.892
_refine_diff_density_min -0.612
_refine_diff_density_rms 0.114
_refine_ls_abs_structure_details 'Flack H D (1983), Acta Cryst. A39, 876-881'
_refine_ls_abs_structure_Flack 0.396(19)
_refine_ls_extinction_coef 0.00048(7)
_refine_ls_extinction_expression Fc^*^=kFc[1+0.001xFc^2^\l^3^/sin(2\q)]^-1/4^
_refine_ls_extinction_method SHELXL
_refine_ls_goodness_of_fit_ref 1.021
_refine_ls_hydrogen_treatment constr
_refine_ls_matrix_type full
_refine_ls_number_parameters 324
_refine_ls_number_reflns 7488
_refine_ls_number_restraints 1
_refine_ls_restrained_S_all 1.021
_refine_ls_R_factor_all 0.0423
_refine_ls_R_factor_gt 0.0339
_refine_ls_shift/su_max 0.027
_refine_ls_shift/su_mean 0.002
_refine_ls_structure_factor_coef Fsqd
_refine_ls_weighting_details 'calc w=1/[\s^2^(Fo^2^)+(0.0206P)^2^+6.3277P] where P=(Fo^2^+2Fc^2^)/3'
_refine_ls_weighting_scheme calc
_refine_ls_wR_factor_gt 0.0662
_refine_ls_wR_factor_ref 0.0696
_reflns_number_gt 6732
_reflns_number_total 7488
_reflns_threshold_expression >2sigma(I)
_cod_data_source_file om050630fsi20050726_073435.cif
_cod_data_source_block 04src0946
_cod_depositor_comments
;
The following automatic conversions were performed:

'_symmetry_cell_setting' value 'Orthorhombic' changed to
'orthorhombic' according to
/home/saulius/struct/CIF-dictionaries/cif_core.dic dictionary named
'cif_core.dic' version 2.4.1 from 2010-06-29.

Automatic conversion script
Id: cif_fix_values 1715 2011-07-08 13:25:40Z adriana 
;
_cod_original_sg_symbol_H-M Pca2(1)
_cod_database_code 4076133

loop_
_symmetry_equiv_pos_as_xyz
'x, y, z'
'-x, -y, z+1/2'
'x+1/2, -y, z'
'-x+1/2, y, z+1/2'

loop_
_atom_site_label
_atom_site_type_symbol
_atom_site_fract_x
_atom_site_fract_y
_atom_site_fract_z
_atom_site_U_iso_or_equiv
_atom_site_adp_type
_atom_site_occupancy
_atom_site_symmetry_multiplicity
_atom_site_calc_flag
_atom_site_refinement_flags
C1 C 0.9084(4) 0.9423(4) 0.7246(4) 0.0330(14) Uani 1 1 d .
C2 C 0.9570(4) 0.9458(3) 0.8063(5) 0.0362(16) Uani 1 1 d .
C3 C 0.8984(4) 0.9242(4) 0.8802(4) 0.0266(12) Uani 1 1 d .
C4 C 0.8118(3) 0.9112(3) 0.8434(4) 0.0211(11) Uani 1 1 d .
C5 C 0.8161(4) 0.9220(3) 0.7465(4) 0.0224(11) Uani 1 1 d .
C6 C 0.9406(6) 0.9638(4) 0.6307(6) 0.064(3) Uani 1 1 d .
H6A H 0.9371 1.0261 0.6212 0.096 Uiso 1 1 calc R
H6B H 0.9034 0.9345 0.5849 0.096 Uiso 1 1 calc R
H6C H 1.0027 0.9449 0.6239 0.096 Uiso 1 1 calc R
C7 C 1.0506(4) 0.9782(4) 0.8193(7) 0.058(2) Uani 1 1 d .
H7A H 1.0857 0.9660 0.7638 0.087 Uiso 1 1 calc R
H7B H 1.0778 0.9493 0.8722 0.087 Uiso 1 1 calc R
H7C H 1.0494 1.0404 0.8302 0.087 Uiso 1 1 calc R
C8 C 0.9206(5) 0.9238(5) 0.9810(5) 0.049(2) Uani 1 1 d .
H8A H 0.9069 0.9803 1.0076 0.073 Uiso 1 1 calc R
H8B H 0.9843 0.9113 0.9891 0.073 Uiso 1 1 calc R
H8C H 0.8852 0.8795 1.0122 0.073 Uiso 1 1 calc R
C9 C 0.7293(4) 0.8956(4) 0.8992(4) 0.0309(13) Uani 1 1 d .
H9A H 0.7426 0.8545 0.9485 0.046 Uiso 1 1 calc R
H9B H 0.6823 0.8721 0.8595 0.046 Uiso 1 1 calc R
H9C H 0.7090 0.9500 0.9262 0.046 Uiso 1 1 calc R
C10 C 0.7406(4) 0.9197(4) 0.6795(4) 0.0376(15) Uani 1 1 d .
H10A H 0.6890 0.8914 0.7079 0.056 Uiso 1 1 calc R
H10B H 0.7588 0.8875 0.6246 0.056 Uiso 1 1 calc R
H10C H 0.7245 0.9786 0.6620 0.056 Uiso 1 1 calc R
C11 C 0.8941(4) 0.7631(3) 0.6841(4) 0.0259(12) Uani 1 1 d .
C12 C 0.8630(4) 0.7406(4) 0.8598(4) 0.0295(13) Uani 1 1 d .
C13 C 0.1676(3) 0.5360(3) 0.5177(4) 0.0240(11) Uani 1 1 d .
C14 C 0.1123(4) 0.4591(4) 0.5493(4) 0.0275(12) Uani 1 1 d .
H14A H 0.0730 0.4405 0.4991 0.041 Uiso 1 1 calc R
H14B H 0.0761 0.4757 0.6026 0.041 Uiso 1 1 calc R
H14C H 0.1522 0.4118 0.5664 0.041 Uiso 1 1 calc R
C15 C 0.1042(4) 0.6062(4) 0.4819(4) 0.0362(14) Uani 1 1 d .
H15A H 0.1388 0.6573 0.4647 0.054 Uiso 1 1 calc R
H15B H 0.0613 0.6214 0.5302 0.054 Uiso 1 1 calc R
H15C H 0.0720 0.5847 0.4278 0.054 Uiso 1 1 calc R
C16 C 0.2363(4) 0.5123(3) 0.4451(4) 0.0279(12) Uani 1 1 d .
H16A H 0.2602 0.5657 0.4171 0.033 Uiso 1 1 calc R
H16B H 0.2068 0.4787 0.3958 0.033 Uiso 1 1 calc R
C17 C 0.3140(4) 0.4597(4) 0.4841(4) 0.0314(13) Uani 1 1 d .
H17A H 0.2912 0.4045 0.5089 0.038 Uiso 1 1 calc R
H17B H 0.3571 0.4466 0.4344 0.038 Uiso 1 1 calc R
C18 C 0.3607(3) 0.5098(4) 0.5605(4) 0.0291(13) Uani 1 1 d .
H18A H 0.4108 0.4748 0.5845 0.035 Uiso 1 1 calc R
H18B H 0.3862 0.5632 0.5342 0.035 Uiso 1 1 calc R
C19 C 0.2996(3) 0.5334(3) 0.6398(4) 0.0227(11) Uani 1 1 d .
C20 C 0.2724(4) 0.4545(4) 0.6964(4) 0.0284(13) Uani 1 1 d .
H20A H 0.2238 0.4701 0.7384 0.043 Uiso 1 1 calc R
H20B H 0.3237 0.4341 0.7321 0.043 Uiso 1 1 calc R
H20C H 0.2521 0.4087 0.6550 0.043 Uiso 1 1 calc R
C21 C 0.3419(4) 0.6017(4) 0.7013(4) 0.0371(15) Uani 1 1 d .
H21A H 0.3532 0.6538 0.6652 0.056 Uiso 1 1 calc R
H21B H 0.3984 0.5799 0.7261 0.056 Uiso 1 1 calc R
H21C H 0.3012 0.6152 0.7522 0.056 Uiso 1 1 calc R
C22 C 0.5362(4) 0.7570(3) 0.7883(5) 0.073(3) Uani 1 1 d G
C23 C 0.4735(7) 0.7914(5) 0.7281(4) 0.109(6) Uani 1 1 d G
H23 H 0.4806 0.7843 0.6635 0.131 Uiso 1 1 calc R
C24 C 0.4004(5) 0.8362(4) 0.7624(9) 0.201(14) Uani 1 1 d G
H24 H 0.3575 0.8597 0.7212 0.242 Uiso 1 1 calc R
C25 C 0.3899(4) 0.8466(4) 0.8568(10) 0.158(10) Uani 1 1 d G
H25 H 0.3399 0.8772 0.8802 0.189 Uiso 1 1 calc R
C26 C 0.4526(7) 0.8121(5) 0.9170(5) 0.151(8) Uani 1 1 d G
H26 H 0.4455 0.8192 0.9816 0.181 Uiso 1 1 calc R
C27 C 0.5258(5) 0.7673(4) 0.8827(5) 0.063(2) Uani 1 1 d G
H27 H 0.5686 0.7438 0.9239 0.076 Uiso 1 1 calc R
C28 C 0.6063(9) 0.7100(7) 0.7528(12) 0.163(9) Uani 1 1 d .
H28A H 0.6024 0.6504 0.7748 0.245 Uiso 1 1 calc R
H28B H 0.6629 0.7353 0.7731 0.245 Uiso 1 1 calc R
H28C H 0.6034 0.7107 0.6854 0.245 Uiso 1 1 calc R
O1 O 0.8865(3) 0.7287(3) 0.6147(3) 0.0396(11) Uani 1 1 d .
O2 O 0.8324(3) 0.6902(3) 0.9099(4) 0.0486(12) Uani 1 1 d .
Fe1 Fe 0.90132(4) 0.82116(4) 0.78743(6) 0.01834(14) Uani 1 1 d .
Ga1 Ga 1.04391(4) 0.75871(3) 0.80207(4) 0.02170(13) Uani 1 1 d .
I1 I 1.04143(2) 0.58539(2) 0.78630(3) 0.02532(9) Uani 1 1 d .
I2 I 1.16019(2) 0.79821(2) 0.67066(3) 0.03138(10) Uani 1 1 d .
I3 I 1.13853(3) 0.77188(3) 0.95496(3) 0.03629(11) Uani 1 1 d .
N1 N 0.2161(3) 0.5759(3) 0.6000(3) 0.0264(10) Uani 1 1 d .
H1A H 0.2315 0.6312 0.5836 0.032 Uiso 1 1 calc R
H1B H 0.1752 0.5804 0.6471 0.032 Uiso 1 1 calc R

loop_
_atom_site_aniso_label
_atom_site_aniso_U_11
_atom_site_aniso_U_22
_atom_site_aniso_U_33
_atom_site_aniso_U_23
_atom_site_aniso_U_13
_atom_site_aniso_U_12
C1 0.036(4) 0.020(3) 0.043(4) 0.003(3) 0.014(3) 0.007(3)
C2 0.023(3) 0.015(3) 0.070(5) -0.009(3) 0.007(3) -0.004(2)
C3 0.022(3) 0.026(3) 0.032(3) -0.010(2) 0.000(2) -0.001(2)
C4 0.021(3) 0.019(3) 0.024(3) -0.006(2) 0.002(2) 0.002(2)
C5 0.023(3) 0.022(3) 0.022(3) 0.001(2) 0.002(2) 0.001(2)
C6 0.080(6) 0.031(4) 0.082(6) 0.031(4) 0.054(5) 0.016(4)
C7 0.023(3) 0.029(3) 0.121(8) -0.014(4) 0.010(4) -0.008(3)
C8 0.044(4) 0.061(5) 0.042(4) -0.030(3) -0.020(3) 0.018(3)
C9 0.030(3) 0.035(3) 0.028(3) 0.003(3) 0.003(2) 0.005(3)
C10 0.042(4) 0.041(3) 0.030(3) -0.001(3) -0.002(3) 0.015(3)
C11 0.029(3) 0.022(3) 0.026(3) 0.001(2) -0.006(2) -0.001(2)
C12 0.024(3) 0.026(3) 0.038(4) 0.000(3) 0.005(2) 0.006(2)
C13 0.021(3) 0.026(3) 0.024(3) -0.004(2) -0.001(2) 0.005(2)
C14 0.023(3) 0.029(3) 0.031(3) -0.006(2) 0.000(2) -0.001(2)
C15 0.042(3) 0.028(3) 0.039(4) -0.002(3) -0.015(3) 0.010(3)
C16 0.036(3) 0.024(3) 0.024(3) 0.001(2) 0.004(2) -0.004(2)
C17 0.028(3) 0.034(3) 0.031(3) 0.002(2) 0.012(2) 0.004(2)
C18 0.019(3) 0.034(3) 0.035(3) 0.007(3) 0.006(2) -0.001(2)
C19 0.021(3) 0.023(3) 0.024(3) 0.000(2) -0.002(2) 0.002(2)
C20 0.023(3) 0.031(3) 0.031(3) 0.001(2) 0.001(2) -0.002(2)
C21 0.041(4) 0.032(3) 0.039(4) -0.005(3) -0.011(3) -0.003(3)
C22 0.076(6) 0.034(4) 0.108(8) -0.017(5) 0.029(6) -0.025(4)
C23 0.171(13) 0.063(6) 0.093(8) 0.050(6) -0.083(8) -0.092(8)
C24 0.106(13) 0.067(10) 0.43(4) 0.099(16) -0.140(18) -0.048(9)
C25 0.090(11) 0.060(8) 0.32(3) 0.000(14) 0.065(15) -0.044(8)
C26 0.24(2) 0.090(10) 0.123(12) -0.045(9) 0.107(13) -0.115(12)
C27 0.083(6) 0.045(5) 0.061(6) 0.016(4) -0.016(4) -0.038(4)
C28 0.136(11) 0.048(6) 0.31(2) -0.067(9) 0.132(13) -0.044(7)
O1 0.047(3) 0.035(2) 0.036(3) -0.005(2) -0.008(2) -0.003(2)
O2 0.045(3) 0.043(3) 0.058(3) 0.023(2) 0.020(2) 0.007(2)
Fe1 0.0164(3) 0.0165(3) 0.0222(4) 0.0002(3) 0.0021(3) -0.0008(3)
Ga1 0.0175(3) 0.0215(3) 0.0262(3) -0.0030(2) 0.0004(2) 0.0011(2)
I1 0.02404(17) 0.02128(16) 0.03064(19) -0.00247(15) 0.00085(16) 0.00250(13)
I2 0.02638(18) 0.02754(18) 0.0402(2) -0.00256(17) 0.01099(17) -0.00057(15)
I3 0.0338(2) 0.0387(2) 0.0364(2) -0.00835(18) -0.01251(17) 0.00635(17)
N1 0.024(2) 0.024(2) 0.031(3) -0.0061(19) -0.0054(19) 0.0006(19)

loop_
_atom_type_symbol
_atom_type_description
_atom_type_scat_dispersion_real
_atom_type_scat_dispersion_imag
_atom_type_scat_source
C C 0.0033 0.0016 'International Tables Vol C Tables 4.2.6.8 and 6.1.1.4'
H H 0.0000 0.0000 'International Tables Vol C Tables 4.2.6.8 and 6.1.1.4'
O O 0.0106 0.0060 'International Tables Vol C Tables 4.2.6.8 and 6.1.1.4'
Fe Fe 0.3463 0.8444 'International Tables Vol C Tables 4.2.6.8 and 6.1.1.4'
Ga Ga 0.2307 1.6083 'International Tables Vol C Tables 4.2.6.8 and 6.1.1.4'
I I -0.4742 1.8119 'International Tables Vol C Tables 4.2.6.8 and 6.1.1.4'
N N 0.0061 0.0033 'International Tables Vol C Tables 4.2.6.8 and 6.1.1.4'

loop_
_geom_angle_atom_site_label_1
_geom_angle_atom_site_label_2
_geom_angle_atom_site_label_3
_geom_angle
C2 C1 C5 108.5(5)
C2 C1 C6 127.1(6)
C5 C1 C6 124.0(6)
C2 C1 Fe1 71.9(3)
C5 C1 Fe1 70.2(3)
C6 C1 Fe1 128.2(4)
C1 C2 C3 108.1(5)
C1 C2 C7 127.4(7)
C3 C2 C7 124.0(7)
C1 C2 Fe1 69.5(3)
C3 C2 Fe1 69.0(3)
C7 C2 Fe1 133.4(4)
C4 C3 C2 108.2(5)
C4 C3 C8 124.8(6)
C2 C3 C8 126.7(5)
C4 C3 Fe1 70.5(3)
C2 C3 Fe1 71.5(3)
C8 C3 Fe1 128.3(4)
C5 C4 C3 108.4(5)
C5 C4 C9 126.4(5)
C3 C4 C9 125.0(5)
C5 C4 Fe1 70.5(3)
C3 C4 Fe1 69.9(3)
C9 C4 Fe1 128.9(4)
C4 C5 C1 106.7(5)
C4 C5 C10 127.6(6)
C1 C5 C10 125.6(5)
C4 C5 Fe1 70.1(3)
C1 C5 Fe1 69.3(3)
C10 C5 Fe1 128.7(4)
C1 C6 H6A 109.5
C1 C6 H6B 109.5
H6A C6 H6B 109.5
C1 C6 H6C 109.5
H6A C6 H6C 109.5
H6B C6 H6C 109.5
C2 C7 H7A 109.5
C2 C7 H7B 109.5
H7A C7 H7B 109.5
C2 C7 H7C 109.5
H7A C7 H7C 109.5
H7B C7 H7C 109.5
C3 C8 H8A 109.5
C3 C8 H8B 109.5
H8A C8 H8B 109.5
C3 C8 H8C 109.5
H8A C8 H8C 109.5
H8B C8 H8C 109.5
C4 C9 H9A 109.5
C4 C9 H9B 109.5
H9A C9 H9B 109.5
C4 C9 H9C 109.5
H9A C9 H9C 109.5
H9B C9 H9C 109.5
C5 C10 H10A 109.5
C5 C10 H10B 109.5
H10A C10 H10B 109.5
C5 C10 H10C 109.5
H10A C10 H10C 109.5
H10B C10 H10C 109.5
O1 C11 Fe1 176.3(5)
O2 C12 Fe1 175.3(5)
C16 C13 C14 112.8(4)
C16 C13 N1 108.6(4)
C14 C13 N1 109.9(4)
C16 C13 C15 110.8(5)
C14 C13 C15 108.8(5)
N1 C13 C15 105.7(4)
C13 C14 H14A 109.5
C13 C14 H14B 109.5
H14A C14 H14B 109.5
C13 C14 H14C 109.5
H14A C14 H14C 109.5
H14B C14 H14C 109.5
C13 C15 H15A 109.5
C13 C15 H15B 109.5
H15A C15 H15B 109.5
C13 C15 H15C 109.5
H15A C15 H15C 109.5
H15B C15 H15C 109.5
C13 C16 C17 112.8(4)
C13 C16 H16A 109.0
C17 C16 H16A 109.0
C13 C16 H16B 109.0
C17 C16 H16B 109.0
H16A C16 H16B 107.8
C18 C17 C16 110.2(5)
C18 C17 H17A 109.6
C16 C17 H17A 109.6
C18 C17 H17B 109.6
C16 C17 H17B 109.6
H17A C17 H17B 108.1
C19 C18 C17 113.5(4)
C19 C18 H18A 108.9
C17 C18 H18A 108.9
C19 C18 H18B 108.9
C17 C18 H18B 108.9
H18A C18 H18B 107.7
C18 C19 C21 111.3(5)
C18 C19 N1 108.1(4)
C21 C19 N1 105.1(4)
C18 C19 C20 112.0(5)
C21 C19 C20 110.7(5)
N1 C19 C20 109.3(4)
C19 C20 H20A 109.5
C19 C20 H20B 109.5
H20A C20 H20B 109.5
C19 C20 H20C 109.5
H20A C20 H20C 109.5
H20B C20 H20C 109.5
C19 C21 H21A 109.5
C19 C21 H21B 109.5
H21A C21 H21B 109.5
C19 C21 H21C 109.5
H21A C21 H21C 109.5
H21B C21 H21C 109.5
C28 C22 C23 118.9(11)
C28 C22 C27 121.0(11)
C23 C22 C27 120.0
C22 C23 C24 120.0
C22 C23 H23 120.0
C24 C23 H23 120.0
C25 C24 C23 120.0
C25 C24 H24 120.0
C23 C24 H24 120.0
C26 C25 C24 120.0
C26 C25 H25 120.0
C24 C25 H25 120.0
C27 C26 C25 120.0
C27 C26 H26 120.0
C25 C26 H26 120.0
C26 C27 C22 120.0
C26 C27 H27 120.0
C22 C27 H27 120.0
C22 C28 H28A 109.5
C22 C28 H28B 109.5
H28A C28 H28B 109.5
C22 C28 H28C 109.4
H28A C28 H28C 109.5
H28B C28 H28C 109.5
C12 Fe1 C11 97.3(3)
C12 Fe1 C3 98.9(3)
C11 Fe1 C3 160.5(2)
C12 Fe1 C1 158.5(2)
C11 Fe1 C1 95.3(2)
C3 Fe1 C1 66.1(2)
C12 Fe1 C4 92.0(2)
C11 Fe1 C4 129.3(2)
C3 Fe1 C4 39.5(2)
C1 Fe1 C4 66.6(2)
C12 Fe1 C5 120.5(2)
C11 Fe1 C5 95.9(2)
C3 Fe1 C5 66.4(2)
C1 Fe1 C5 40.5(2)
C4 Fe1 C5 39.4(2)
C12 Fe1 C2 135.2(3)
C11 Fe1 C2 127.1(3)
C3 Fe1 C2 39.5(2)
C1 Fe1 C2 38.6(3)
C4 Fe1 C2 66.1(2)
C5 Fe1 C2 66.2(2)
C12 Fe1 Ga1 87.03(18)
C11 Fe1 Ga1 85.49(18)
C3 Fe1 Ga1 106.01(16)
C1 Fe1 Ga1 111.33(17)
C4 Fe1 Ga1 144.89(15)
C5 Fe1 Ga1 151.80(15)
C2 Fe1 Ga1 90.46(15)
Fe1 Ga1 I3 122.02(3)
Fe1 Ga1 I2 115.76(3)
I3 Ga1 I2 103.56(2)
Fe1 Ga1 I1 112.97(3)
I3 Ga1 I1 98.96(2)
I2 Ga1 I1 100.27(2)
C19 N1 C13 120.6(4)
C19 N1 H1A 107.2
C13 N1 H1A 107.2
C19 N1 H1B 107.2
C13 N1 H1B 107.2
H1A N1 H1B 106.8

loop_
_geom_bond_atom_site_label_1
_geom_bond_atom_site_label_2
_geom_bond_distance
C1 C2 1.394(9)
C1 C5 1.453(8)
C1 C6 1.484(9)
C1 Fe1 2.094(6)
C2 C3 1.426(9)
C2 C7 1.502(8)
C2 Fe1 2.125(5)
C3 C4 1.418(8)
C3 C8 1.501(9)
C3 Fe1 2.093(5)
C4 C5 1.418(7)
C4 C9 1.497(8)
C4 Fe1 2.101(5)
C5 C10 1.492(8)
C5 Fe1 2.106(5)
C6 H6A 0.9800
C6 H6B 0.9800
C6 H6C 0.9800
C7 H7A 0.9800
C7 H7B 0.9800
C7 H7C 0.9800
C8 H8A 0.9800
C8 H8B 0.9800
C8 H8C 0.9800
C9 H9A 0.9800
C9 H9B 0.9800
C9 H9C 0.9800
C10 H10A 0.9800
C10 H10B 0.9800
C10 H10C 0.9800
C11 O1 1.147(7)
C11 Fe1 1.754(6)
C12 O2 1.162(7)
C12 Fe1 1.732(6)
C13 C16 1.519(7)
C13 C14 1.524(8)
C13 N1 1.530(7)
C13 C15 1.536(7)
C14 H14A 0.9800
C14 H14B 0.9800
C14 H14C 0.9800
C15 H15A 0.9800
C15 H15B 0.9800
C15 H15C 0.9800
C16 C17 1.530(8)
C16 H16A 0.9900
C16 H16B 0.9900
C17 C18 1.525(8)
C17 H17A 0.9900
C17 H17B 0.9900
C18 C19 1.516(7)
C18 H18A 0.9900
C18 H18B 0.9900
C19 C21 1.524(7)
C19 N1 1.528(6)
C19 C20 1.532(7)
C20 H20A 0.9800
C20 H20B 0.9800
C20 H20C 0.9800
C21 H21A 0.9800
C21 H21B 0.9800
C21 H21C 0.9800
C22 C28 1.378(12)
C22 C23 1.3900
C22 C27 1.3900
C23 C24 1.3900
C23 H23 0.9500
C24 C25 1.3900
C24 H24 0.9500
C25 C26 1.3900
C25 H25 0.9500
C26 C27 1.3900
C26 H26 0.9500
C27 H27 0.9500
C28 H28A 0.9800
C28 H28B 0.9800
C28 H28C 0.9800
Fe1 Ga1 2.3550(8)
Ga1 I3 2.6421(7)
Ga1 I2 2.6553(7)
Ga1 I1 2.7021(7)
N1 H1A 0.9200
N1 H1B 0.9200
